data_7035191
loop_
_publ_author_name
'Pait, Moumita'
'Shatruk, Michael'
'Ray, Debashis'

_publ_section_title
;
 Anion coordination selective [Mn3] and [Mn4] assemblies: synthesis,
 structural diversity, magnetic properties and catechol oxidase activity.
;
_journal_issue 26
_journal_name_full 'Dalton transactions (Cambridge, England : 2003)'
_journal_page_first 11741
_journal_page_last 11754
_journal_paper_doi 10.1039/c5dt01157d
_journal_volume 44
_journal_year 2015
_chemical_formula_sum 'C32 H48 Cl4 Mn3 N2 O18'
_chemical_formula_weight 1055.34
_chemical_name_systematic
;
 ?
;
_space_group_IT_number 14
_symmetry_cell_setting monoclinic
_symmetry_space_group_name_Hall '-P 2ybc'
_symmetry_space_group_name_H-M 'P 1 21/c 1'
_atom_sites_solution_hydrogens geom
_atom_sites_solution_primary direct
_atom_sites_solution_secondary difmap
_audit_creation_method SHELXL-97
_audit_update_record
;
2015-05-04 deposited with the CCDC.
2015-05-13 downloaded from the CCDC.
;
_cell_angle_alpha 90.00
_cell_angle_beta 106.516(16)
_cell_angle_gamma 90.00
_cell_formula_units_Z 2
_cell_length_a 11.357(6)
_cell_length_b 10.602(5)
_cell_length_c 18.852(9)
_cell_measurement_reflns_used 5939
_cell_measurement_temperature 298(2)
_cell_measurement_theta_max 24.48
_cell_measurement_theta_min 2.23
_cell_volume 2176.3(19)
_computing_cell_refinement 'Bruker SMART'
_computing_data_collection 'Bruker SMART'
_computing_data_reduction 'Bruker SAINT'
_computing_molecular_graphics Diamond
_computing_publication_material 'SHELXL-97 (Sheldrick, 1997), PLATON (Spek, 2009)'
_computing_structure_refinement 'SHELXL-97 (Sheldrick, 2008)'
_computing_structure_solution 'SHELXS-97 (Sheldrick, 1990)'
_diffrn_ambient_temperature 298(2)
_diffrn_measured_fraction_theta_full 0.972
_diffrn_measured_fraction_theta_max 0.972
_diffrn_measurement_device_type 'CCD area detector'
_diffrn_measurement_method 'phi and omega scans'
_diffrn_radiation_monochromator graphite
_diffrn_radiation_source 'fine-focus sealed tube'
_diffrn_radiation_type MoK\a
_diffrn_radiation_wavelength 0.71073
_diffrn_reflns_av_R_equivalents 0.1447
_diffrn_reflns_av_unetI/netI 0.1260
_diffrn_reflns_limit_h_max 14
_diffrn_reflns_limit_h_min -14
_diffrn_reflns_limit_k_max 13
_diffrn_reflns_limit_k_min -13
_diffrn_reflns_limit_l_max 22
_diffrn_reflns_limit_l_min -20
_diffrn_reflns_number 23774
_diffrn_reflns_theta_full 27.74
_diffrn_reflns_theta_max 27.74
_diffrn_reflns_theta_min 1.87
_exptl_absorpt_coefficient_mu 1.176
_exptl_absorpt_correction_T_max 0.790
_exptl_absorpt_correction_T_min 0.710
_exptl_absorpt_correction_type multi-scan
_exptl_absorpt_process_details 'SADABS (Sheldrick, 1997)'
_exptl_crystal_colour Brown
_exptl_crystal_density_diffrn 1.610
_exptl_crystal_density_method 'not measured'
_exptl_crystal_description Needle
_exptl_crystal_F_000 1082
_exptl_crystal_size_max 0.31
_exptl_crystal_size_mid 0.25
_exptl_crystal_size_min 0.20
_refine_diff_density_max 1.687
_refine_diff_density_min -1.242
_refine_diff_density_rms 0.120
_refine_ls_extinction_coef 0.0010(8)
_refine_ls_extinction_expression Fc^*^=kFc[1+0.001xFc^2^\l^3^/sin(2\q)]^-1/4^
_refine_ls_extinction_method SHELXL
_refine_ls_goodness_of_fit_ref 1.034
_refine_ls_hydrogen_treatment mixed
_refine_ls_matrix_type full
_refine_ls_number_parameters 289
_refine_ls_number_reflns 4983
_refine_ls_number_restraints 4
_refine_ls_restrained_S_all 1.033
_refine_ls_R_factor_all 0.1380
_refine_ls_R_factor_gt 0.0788
_refine_ls_shift/su_max 0.043
_refine_ls_shift/su_mean 0.002
_refine_ls_structure_factor_coef Fsqd
_refine_ls_weighting_details 'calc w=1/[\s^2^(Fo^2^)+(0.1188P)^2^+4.1319P] where P=(Fo^2^+2Fc^2^)/3'
_refine_ls_weighting_scheme calc
_refine_ls_wR_factor_gt 0.2036
_refine_ls_wR_factor_ref 0.2346
_reflns_number_gt 3280
_reflns_number_total 4983
_reflns_threshold_expression >2\s(I)
_cod_data_source_file c5dt01157d2.cif
_cod_data_source_block Complex_2
_cod_depositor_comments
;
The following automatic conversions were performed:

'_symmetry_cell_setting' value 'Monoclinic' changed to 'monoclinic'
according to
/usr/data/users/saulius/crontab/automatic-downloads/rss-feeds/RSC/lib/dictionaries/cif_core.dic
dictionary named 'cif_core.dic' version 2.4.2 from 2011-04-26.

Automatic conversion script
Id: cif_fix_values 3271 2015-04-21 07:52:19Z andrius 

 Adding full bibliography for 7035190--7035193.cif.
;
_cod_original_sg_symbol_H-M 'P 21/c'
_cod_database_code 7035191

loop_
_symmetry_equiv_pos_as_xyz
'x, y, z'
'-x, y+1/2, -z+1/2'
'-x, -y, -z'
'x, -y-1/2, z-1/2'

loop_
_atom_site_label
_atom_site_type_symbol
_atom_site_fract_x
_atom_site_fract_y
_atom_site_fract_z
_atom_site_U_iso_or_equiv
_atom_site_adp_type
_atom_site_occupancy
_atom_site_symmetry_multiplicity
_atom_site_calc_flag
_atom_site_refinement_flags
Mn1 Mn 0.35448(8) 0.70464(8) -0.00910(6) 0.0405(3) Uani 1 1 d .
Mn2 Mn 0.5000 1.0000 0.0000 0.0370(4) Uani 1 2 d S
Cl1 Cl 0.1918(3) 0.8967(5) 0.1937(2) 0.1513(18) Uani 1 1 d .
Cl2 Cl 0.7873(4) 0.7991(3) 0.2094(2) 0.180(2) Uani 1 1 d .
O1 O 0.3111(4) 0.5554(4) 0.0298(3) 0.0520(13) Uani 1 1 d .
O2 O 0.3814(3) 0.8530(3) -0.0557(2) 0.0386(10) Uani 1 1 d .
O6 O 0.3297(5) 0.8137(4) 0.0876(3) 0.0571(13) Uani 1 1 d .
O4 O 0.5225(4) 0.6739(4) 0.0552(3) 0.0485(12) Uani 1 1 d .
O3 O 0.6187(4) 0.8585(4) 0.0652(3) 0.0556(13) Uani 1 1 d .
O5 O 0.4066(4) 1.0063(4) 0.0867(3) 0.0550(13) Uani 1 1 d .
O7 O 0.4139(5) 0.5930(4) -0.0948(3) 0.0565(13) Uani 1 1 d D
N1 N 0.1842(4) 0.7220(4) -0.0763(3) 0.0441(13) Uani 1 1 d .
C1 C 0.1148(6) 0.5134(6) -0.0571(5) 0.0510(18) Uani 1 1 d .
C2 C 0.0194(6) 0.4256(7) -0.0824(5) 0.066(2) Uani 1 1 d .
H2 H -0.0496 0.4487 -0.1202 0.079 Uiso 1 1 calc R
C3 C 0.0252(7) 0.3077(7) -0.0530(6) 0.073(3) Uani 1 1 d .
H3 H -0.0382 0.2504 -0.0712 0.087 Uiso 1 1 calc R
C4 C 0.1264(7) 0.2742(6) 0.0041(6) 0.068(2) Uani 1 1 d .
H4 H 0.1307 0.1938 0.0243 0.081 Uiso 1 1 calc R
C5 C 0.2215(6) 0.3582(6) 0.0317(5) 0.058(2) Uani 1 1 d .
H5 H 0.2886 0.3344 0.0706 0.070 Uiso 1 1 calc R
C6 C 0.2169(6) 0.4787(6) 0.0011(4) 0.0482(17) Uani 1 1 d .
C7 C 0.1020(6) 0.6353(6) -0.0911(4) 0.0511(18) Uani 1 1 d .
C8 C 0.1647(5) 0.8466(6) -0.1160(4) 0.0487(17) Uani 1 1 d .
C9 C 0.0718(7) 0.8414(8) -0.1918(5) 0.072(2) Uani 1 1 d .
H9A H 0.0898 0.7708 -0.2189 0.107 Uiso 1 1 calc R
H9B H 0.0762 0.9179 -0.2182 0.107 Uiso 1 1 calc R
H9C H -0.0092 0.8322 -0.1864 0.107 Uiso 1 1 calc R
C10 C 0.1267(6) 0.9426(6) -0.0669(5) 0.059(2) Uani 1 1 d .
H10A H 0.0495 0.9181 -0.0598 0.088 Uiso 1 1 calc R
H10B H 0.1185 1.0241 -0.0901 0.088 Uiso 1 1 calc R
H10C H 0.1880 0.9464 -0.0199 0.088 Uiso 1 1 calc R
C23 C 0.2916(5) 0.8731(6) -0.1246(4) 0.0453(16) Uani 1 1 d .
H23A H 0.3072 0.8177 -0.1618 0.054 Uiso 1 1 calc R
H23B H 0.2958 0.9596 -0.1405 0.054 Uiso 1 1 calc R
C24 C 0.3529(6) 0.9238(6) 0.1117(4) 0.0503(17) Uani 1 1 d .
C25 C 0.3154(10) 0.9627(10) 0.1791(6) 0.099(4) Uani 1 1 d .
H25A H 0.3026 1.0532 0.1765 0.118 Uiso 1 1 calc R
H25B H 0.3843 0.9463 0.2222 0.118 Uiso 1 1 calc R
C26 C 0.6106(5) 0.7504(5) 0.0840(4) 0.0412(15) Uani 1 1 d .
C27 C 0.7077(7) 0.6948(6) 0.1480(5) 0.066(2) Uani 1 1 d .
H27A H 0.7648 0.6474 0.1286 0.079 Uiso 1 1 calc R
H27B H 0.6687 0.6358 0.1736 0.079 Uiso 1 1 calc R
O36 O 0.4252(10) 0.6291(11) 0.2032(5) 0.139(3) Uani 1 1 d .
H36 H 0.3824 0.6878 0.1821 0.208 Uiso 1 1 calc R
C54 C 0.3577(14) 0.5361(13) 0.2068(8) 0.128(5) Uani 1 1 d .
H54A H 0.3871 0.4968 0.2544 0.192 Uiso 1 1 calc R
H54B H 0.3597 0.4763 0.1689 0.192 Uiso 1 1 calc R
H54C H 0.2749 0.5646 0.1997 0.192 Uiso 1 1 calc R
O18 O 0.5356(6) 0.7444(6) 0.3360(4) 0.0741(16) Uani 1 1 d D
H19O H 0.500(7) 0.708(7) 0.290(2) 0.07(3) Uiso 1 1 d D
H18O H 0.539(7) 0.672(5) 0.362(4) 0.07(3) Uiso 1 1 d D
H16O H 0.461(6) 0.523(4) -0.074(4) 0.07(2) Uiso 1 1 d D
H17O H 0.419(11) 0.627(12) -0.140(4) 0.15(5) Uiso 1 1 d D

loop_
_atom_site_aniso_label
_atom_site_aniso_U_11
_atom_site_aniso_U_22
_atom_site_aniso_U_33
_atom_site_aniso_U_23
_atom_site_aniso_U_13
_atom_site_aniso_U_12
Mn1 0.0460(5) 0.0254(5) 0.0465(7) 0.0028(4) 0.0072(4) -0.0078(3)
Mn2 0.0451(6) 0.0229(6) 0.0409(9) 0.0014(5) 0.0089(5) -0.0050(5)
Cl1 0.119(2) 0.214(4) 0.152(4) -0.070(3) 0.089(2) -0.061(3)
Cl2 0.218(4) 0.0714(18) 0.149(3) -0.0088(18) -0.114(3) 0.030(2)
O1 0.059(2) 0.030(2) 0.062(3) 0.006(2) 0.009(2) -0.0163(18)
O2 0.050(2) 0.0229(19) 0.040(3) 0.0030(18) 0.0086(18) -0.0062(15)
O6 0.079(3) 0.046(3) 0.049(3) -0.001(2) 0.022(2) -0.011(2)
O4 0.052(2) 0.033(2) 0.056(3) 0.005(2) 0.008(2) -0.0037(17)
O3 0.055(2) 0.029(2) 0.072(4) 0.010(2) 0.000(2) -0.0064(18)
O5 0.077(3) 0.040(2) 0.056(3) -0.010(2) 0.032(3) -0.014(2)
O7 0.074(3) 0.033(2) 0.062(4) 0.001(2) 0.018(3) 0.001(2)
N1 0.047(3) 0.029(2) 0.055(4) 0.002(2) 0.014(2) 0.000(2)
C1 0.054(3) 0.035(3) 0.067(5) -0.015(3) 0.022(3) -0.009(3)
C2 0.058(4) 0.050(4) 0.090(7) -0.017(4) 0.021(4) -0.021(3)
C3 0.073(5) 0.048(4) 0.102(8) -0.018(5) 0.033(5) -0.033(4)
C4 0.082(5) 0.032(3) 0.099(7) -0.005(4) 0.044(5) -0.018(3)
C5 0.064(4) 0.034(3) 0.083(6) -0.006(4) 0.029(4) -0.011(3)
C6 0.055(3) 0.032(3) 0.065(5) -0.010(3) 0.027(3) -0.011(2)
C7 0.053(3) 0.041(3) 0.061(5) -0.013(3) 0.017(3) -0.006(3)
C8 0.047(3) 0.034(3) 0.060(5) 0.004(3) 0.007(3) 0.001(2)
C9 0.062(4) 0.066(5) 0.074(6) 0.001(4) -0.002(4) -0.007(4)
C10 0.059(4) 0.040(4) 0.077(6) 0.000(4) 0.018(4) 0.006(3)
C23 0.052(3) 0.035(3) 0.046(4) 0.005(3) 0.009(3) -0.004(2)
C24 0.061(3) 0.039(3) 0.054(5) -0.003(3) 0.021(3) -0.009(3)
C25 0.136(8) 0.098(7) 0.091(8) -0.041(6) 0.080(7) -0.060(6)
C26 0.043(3) 0.030(3) 0.047(4) -0.001(3) 0.007(3) -0.001(2)
C27 0.074(4) 0.033(3) 0.075(6) 0.006(4) -0.003(4) -0.001(3)
O36 0.189(9) 0.137(8) 0.072(6) 0.024(6) 0.007(6) -0.007(7)
C54 0.179(13) 0.115(10) 0.104(11) -0.040(8) 0.062(10) -0.046(9)
O18 0.096(4) 0.051(3) 0.082(5) 0.006(3) 0.037(4) -0.002(3)

loop_
_atom_type_symbol
_atom_type_description
_atom_type_scat_dispersion_real
_atom_type_scat_dispersion_imag
_atom_type_scat_source
C C 0.0033 0.0016 'International Tables Vol C Tables 4.2.6.8 and 6.1.1.4'
Cl Cl 0.1484 0.1585 'International Tables Vol C Tables 4.2.6.8 and 6.1.1.4'
Mn Mn 0.3368 0.7283 'International Tables Vol C Tables 4.2.6.8 and 6.1.1.4'
N N 0.0061 0.0033 'International Tables Vol C Tables 4.2.6.8 and 6.1.1.4'
O O 0.0106 0.0060 'International Tables Vol C Tables 4.2.6.8 and 6.1.1.4'
H H 0.0000 0.0000 'International Tables Vol C Tables 4.2.6.8 and 6.1.1.4'

loop_
_geom_angle_atom_site_label_1
_geom_angle_atom_site_label_2
_geom_angle_atom_site_label_3
_geom_angle
_geom_angle_site_symmetry_1
_geom_angle_site_symmetry_3
O2 Mn1 O1 173.82(18) . .
O2 Mn1 O4 99.71(17) . .
O1 Mn1 O4 86.33(18) . .
O2 Mn1 N1 83.26(19) . .
O1 Mn1 N1 90.6(2) . .
O4 Mn1 N1 175.67(19) . .
O2 Mn1 O6 91.37(18) . .
O1 Mn1 O6 90.5(2) . .
O4 Mn1 O6 84.8(2) . .
N1 Mn1 O6 98.4(2) . .
O2 Mn1 O7 88.98(19) . .
O1 Mn1 O7 90.2(2) . .
O4 Mn1 O7 85.4(2) . .
N1 Mn1 O7 91.5(2) . .
O6 Mn1 O7 170.06(18) . .
O2 Mn2 O2 180.0 3_675 .
O2 Mn2 O3 91.34(15) 3_675 .
O2 Mn2 O3 88.66(15) . .
O2 Mn2 O3 88.66(15) 3_675 3_675
O2 Mn2 O3 91.34(15) . 3_675
O3 Mn2 O3 180.0 . 3_675
O2 Mn2 O5 88.97(17) 3_675 .
O2 Mn2 O5 91.03(17) . .
O3 Mn2 O5 87.3(2) . .
O3 Mn2 O5 92.7(2) 3_675 .
O2 Mn2 O5 91.03(17) 3_675 3_675
O2 Mn2 O5 88.97(17) . 3_675
O3 Mn2 O5 92.7(2) . 3_675
O3 Mn2 O5 87.3(2) 3_675 3_675
O5 Mn2 O5 180.0 . 3_675
C6 O1 Mn1 129.0(5) . .
C23 O2 Mn1 112.7(3) . .
C23 O2 Mn2 122.0(3) . .
Mn1 O2 Mn2 123.3(2) . .
C24 O6 Mn1 135.4(5) . .
C26 O4 Mn1 131.1(4) . .
C26 O3 Mn2 137.7(4) . .
C24 O5 Mn2 131.4(5) . .
Mn1 O7 H16O 112(5) . .
Mn1 O7 H17O 124(8) . .
H16O O7 H17O 121(9) . .
C7 N1 C8 121.8(5) . .
C7 N1 Mn1 125.9(5) . .
C8 N1 Mn1 112.1(3) . .
C6 C1 C2 118.6(7) . .
C6 C1 C7 123.0(5) . .
C2 C1 C7 118.4(7) . .
C3 C2 C1 121.8(8) . .
C3 C2 H2 119.1 . .
C1 C2 H2 119.1 . .
C2 C3 C4 119.2(6) . .
C2 C3 H3 120.4 . .
C4 C3 H3 120.4 . .
C3 C4 C5 121.1(7) . .
C3 C4 H4 119.5 . .
C5 C4 H4 119.5 . .
C4 C5 C6 120.0(8) . .
C4 C5 H5 120.0 . .
C6 C5 H5 120.0 . .
O1 C6 C5 117.4(6) . .
O1 C6 C1 123.3(6) . .
C5 C6 C1 119.3(6) . .
N1 C7 C1 125.0(6) . .
N1 C8 C9 113.7(6) . .
N1 C8 C10 108.3(6) . .
C9 C8 C10 110.9(6) . .
N1 C8 C23 101.9(5) . .
C9 C8 C23 109.4(7) . .
C10 C8 C23 112.5(5) . .
C8 C9 H9A 109.5 . .
C8 C9 H9B 109.5 . .
H9A C9 H9B 109.5 . .
C8 C9 H9C 109.5 . .
H9A C9 H9C 109.5 . .
H9B C9 H9C 109.5 . .
C8 C10 H10A 109.5 . .
C8 C10 H10B 109.5 . .
H10A C10 H10B 109.5 . .
C8 C10 H10C 109.5 . .
H10A C10 H10C 109.5 . .
H10B C10 H10C 109.5 . .
O2 C23 C8 109.3(6) . .
O2 C23 H23A 109.8 . .
C8 C23 H23A 109.8 . .
O2 C23 H23B 109.8 . .
C8 C23 H23B 109.8 . .
H23A C23 H23B 108.3 . .
O5 C24 O6 126.7(7) . .
O5 C24 C25 114.6(6) . .
O6 C24 C25 118.7(7) . .
C24 C25 Cl1 118.6(6) . .
C24 C25 H25A 107.7 . .
Cl1 C25 H25A 107.7 . .
C24 C25 H25B 107.7 . .
Cl1 C25 H25B 107.7 . .
H25A C25 H25B 107.1 . .
O3 C26 O4 126.1(6) . .
O3 C26 C27 120.4(5) . .
O4 C26 C27 113.4(5) . .
C26 C27 Cl2 115.2(5) . .
C26 C27 H27A 108.5 . .
Cl2 C27 H27A 108.5 . .
C26 C27 H27B 108.5 . .
Cl2 C27 H27B 108.5 . .
H27A C27 H27B 107.5 . .
C54 O36 H36 109.5 . .
O36 C54 H54A 109.5 . .
O36 C54 H54B 109.5 . .
H54A C54 H54B 109.5 . .
O36 C54 H54C 109.5 . .
H54A C54 H54C 109.5 . .
H54B C54 H54C 109.5 . .
H19O O18 H18O 96(7) . .

loop_
_geom_bond_atom_site_label_1
_geom_bond_atom_site_label_2
_geom_bond_distance
_geom_bond_site_symmetry_2
Mn1 O2 1.868(4) .
Mn1 O1 1.868(4) .
Mn1 O4 1.976(4) .
Mn1 N1 1.997(5) .
Mn1 O6 2.244(5) .
Mn1 O7 2.255(6) .
Mn2 O2 2.131(4) 3_675
Mn2 O2 2.131(4) .
Mn2 O3 2.153(4) .
Mn2 O3 2.153(4) 3_675
Mn2 O5 2.189(5) .
Mn2 O5 2.189(5) 3_675
Cl1 C25 1.660(9) .
Cl2 C27 1.669(8) .
O1 C6 1.330(7) .
O2 C23 1.421(7) .
O6 C24 1.253(8) .
O4 C26 1.282(7) .
O3 C26 1.211(7) .
O5 C24 1.234(8) .
O7 H16O 0.93(2) .
O7 H17O 0.93(2) .
N1 C7 1.283(8) .
N1 C8 1.503(8) .
C1 C6 1.400(10) .
C1 C2 1.405(9) .
C1 C7 1.432(10) .
C2 C3 1.362(11) .
C2 H2 0.9300 .
C3 C4 1.378(13) .
C3 H3 0.9300 .
C4 C5 1.382(10) .
C4 H4 0.9300 .
C5 C6 1.396(10) .
C5 H5 0.9300 .
C8 C9 1.518(10) .
C8 C10 1.518(10) .
C8 C23 1.521(9) .
C9 H9A 0.9600 .
C9 H9B 0.9600 .
C9 H9C 0.9600 .
C10 H10A 0.9600 .
C10 H10B 0.9600 .
C10 H10C 0.9600 .
C23 H23A 0.9700 .
C23 H23B 0.9700 .
C24 C25 1.507(12) .
C25 H25A 0.9700 .
C25 H25B 0.9700 .
C26 C27 1.505(9) .
C27 H27A 0.9700 .
C27 H27B 0.9700 .
O36 C54 1.263(14) .
O36 H36 0.8200 .
C54 H54A 0.9600 .
C54 H54B 0.9600 .
C54 H54C 0.9600 .
O18 H19O 0.93(2) .
O18 H18O 0.91(2) .
